data_7035139
loop_
_publ_author_name
'Mandai, Toshihiko'
'Masu, Hyuma'
'Johansson, Patrik'

_publ_section_title
;
 Extraordinary aluminum coordination in a novel homometallic double
 complex salt.
;
_journal_issue 25
_journal_name_full 'Dalton transactions (Cambridge, England : 2003)'
_journal_page_first 11259
_journal_page_last 11263
_journal_paper_doi 10.1039/c5dt01220a
_journal_volume 44
_journal_year 2015
_chemical_formula_sum 'C28 H56 Al2 F12 O26 S4'
_chemical_formula_weight 1218.92
_chemical_name_common AlTfO-G3
_chemical_properties_physical Hygroscopic
_space_group_crystal_system tetragonal
_space_group_IT_number 130
_space_group_name_Hall '-P 4a 2ac'
_space_group_name_H-M_alt 'P 4/n c c'
_symmetry_space_group_name_Hall '-P 4a 2ac'
_symmetry_space_group_name_H-M 'P 4/n c c :2'
_atom_sites_solution_hydrogens geom
_audit_update_record
;
2015-04-16 deposited with the CCDC.
2015-05-13 downloaded from the CCDC.
;
_cell_angle_alpha 90
_cell_angle_beta 90
_cell_angle_gamma 90
_cell_formula_units_Z 4
_cell_length_a 17.8177(2)
_cell_length_b 17.8177(2)
_cell_length_c 16.8493(2)
_cell_measurement_reflns_used 9937
_cell_measurement_temperature 223
_cell_measurement_theta_max 68.1487
_cell_measurement_theta_min 2.4798
_cell_volume 5349.15(11)
_computing_cell_refinement 'SAINT V8.34A (Bruker AXS Inc., 2013)'
_computing_data_collection 'APEX2 (Bruker AXS, 2006)'
_computing_data_reduction 'SAINT V8.34A (Bruker AXS Inc., 2013)'
_computing_molecular_graphics 'XSHEL (Bruker AXS,2002)'
_computing_publication_material 'XCIF (Bruker AXS, 2001)'
_computing_structure_refinement 'SHELXL-2013 (Sheldrick, 2013)'
_computing_structure_solution 'SHELXS-97 (Sheldrick, 1997)'
_diffrn_ambient_temperature 223
_diffrn_detector_area_resol_mean 8.3333
_diffrn_measured_fraction_theta_full 0.998
_diffrn_measured_fraction_theta_max 0.998
_diffrn_measurement_device_type 'Bruker APEXII Ultra CCD area detector'
_diffrn_measurement_method 'Phi and Omega scans'
_diffrn_radiation_monochromator 'Bruker Helios multilayer confocal mirror'
_diffrn_radiation_type CuK\a
_diffrn_radiation_wavelength 1.54178
_diffrn_reflns_av_R_equivalents 0.0210
_diffrn_reflns_av_unetI/netI 0.0167
_diffrn_reflns_limit_h_max 16
_diffrn_reflns_limit_h_min -21
_diffrn_reflns_limit_k_max 20
_diffrn_reflns_limit_k_min -21
_diffrn_reflns_limit_l_max 19
_diffrn_reflns_limit_l_min -20
_diffrn_reflns_number 17591
_diffrn_reflns_theta_full 67.679
_diffrn_reflns_theta_max 68.163
_diffrn_reflns_theta_min 3.508
_diffrn_source 'Bruker TXS fine-focus rotating anode'
_exptl_absorpt_coefficient_mu 3.048
_exptl_absorpt_correction_T_max 0.52
_exptl_absorpt_correction_T_min 0.49
_exptl_absorpt_correction_type empirical
_exptl_absorpt_process_details 'SADABS (Sheldrick 1996)'
_exptl_crystal_colour colourless
_exptl_crystal_density_diffrn 1.514
_exptl_crystal_density_method 'not measured'
_exptl_crystal_description prismatic
_exptl_crystal_F_000 2520
_exptl_crystal_size_max 0.300
_exptl_crystal_size_mid 0.300
_exptl_crystal_size_min 0.250
_refine_diff_density_max 0.449
_refine_diff_density_min -0.337
_refine_ls_extinction_method none
_refine_ls_goodness_of_fit_ref 1.102
_refine_ls_hydrogen_treatment constr
_refine_ls_matrix_type full
_refine_ls_number_parameters 198
_refine_ls_number_reflns 2453
_refine_ls_number_restraints 0
_refine_ls_restrained_S_all 1.102
_refine_ls_R_factor_all 0.0557
_refine_ls_R_factor_gt 0.0540
_refine_ls_shift/su_max 0.000
_refine_ls_shift/su_mean 0.000
_refine_ls_structure_factor_coef Fsqd
_refine_ls_weighting_details 'w=1/[\s^2^(Fo^2^)+(0.1016P)^2^+3.1923P] where P=(Fo^2^+2Fc^2^)/3'
_refine_ls_weighting_scheme calc
_refine_ls_wR_factor_gt 0.1660
_refine_ls_wR_factor_ref 0.1687
_reflns_number_gt 2295
_reflns_number_total 2453
_reflns_threshold_expression 'I > 2\s(I)'
_cod_data_source_file c5dt01220a2.cif
_cod_data_source_block u150408man3
_cod_depositor_comments 'Adding full bibliography for 7035139.cif.'
_cod_original_cell_volume 5349.15(14)
_cod_database_code 7035139

loop_
_space_group_symop_operation_xyz
'x, y, z'
'-x+1/2, -y+1/2, z'
'-y+1/2, x, z'
'y, -x+1/2, z'
'-x, y+1/2, -z+1/2'
'x+1/2, -y, -z+1/2'
'y+1/2, x+1/2, -z+1/2'
'-y, -x, -z+1/2'
'-x, -y, -z'
'x-1/2, y-1/2, -z'
'y-1/2, -x, -z'
'-y, x-1/2, -z'
'x, -y-1/2, z-1/2'
'-x-1/2, y, z-1/2'
'-y-1/2, -x-1/2, z-1/2'
'y, x, z-1/2'

loop_
_atom_site_type_symbol
_atom_site_label
_atom_site_fract_x
_atom_site_fract_y
_atom_site_fract_z
_atom_site_U_iso_or_equiv
_atom_site_adp_type
_atom_site_calc_flag
_atom_site_refinement_flags_adp
_atom_site_refinement_flags_occupancy
_atom_site_refinement_flags_posn
_atom_site_occupancy
_atom_site_disorder_assembly
_atom_site_disorder_group
C C6 0.3927(3) 0.2104(3) 0.7190(3) 0.0813(14) Uani d . P . 0.75 A 1
H H6A 0.4389 0.1909 0.6952 0.098 Uiso calc U P R 0.75 A 1
H H6B 0.3926 0.196 0.7752 0.098 Uiso calc U P R 0.75 A 1
C C7 0.3929(3) 0.2921(3) 0.7134(3) 0.0780(13) Uani d . P . 0.75 A 1
H H7A 0.4342 0.3062 0.6779 0.094 Uiso calc U P R 0.75 A 1
H H7B 0.4055 0.3117 0.766 0.094 Uiso calc U P R 0.75 A 1
C C16 0.4044(9) 0.1458(8) 0.7454(8) 0.074(3) Uani d . P . 0.25 A -2
H H16A 0.4437 0.1229 0.7138 0.111 Uiso calc U P R 0.25 A -2
H H16B 0.3832 0.1086 0.7811 0.111 Uiso calc U P R 0.25 A -2
H H16C 0.4252 0.1868 0.7762 0.111 Uiso calc U P R 0.25 A -2
C C17 0.3511(9) 0.0999(9) 0.6890(8) 0.076(3) Uani d . P . 0.25 A -3
H H17A 0.405 0.0922 0.6908 0.114 Uiso calc U P R 0.25 A -3
H H17B 0.3305 0.0746 0.6429 0.114 Uiso calc U P R 0.25 A -3
H H17C 0.3285 0.0795 0.7367 0.114 Uiso calc U P R 0.25 A -3
O O18 0.3238(3) 0.1648(3) 0.7491(3) 0.0838(14) Uani d . P . 0.5 A 4
O O8 0.3352(4) 0.1795(3) 0.6840(3) 0.0875(16) Uani d . P . 0.5 . .
Al Al1 0.25 0.25 0.46533(6) 0.0285(3) Uani d T P S 1 . .
Al Al2 0.25 0.75 0.25 0.0660(5) Uani d T P S 1 . .
C C1 0.44170(18) 0.09492(18) 0.4732(2) 0.0713(10) Uani d . . . 1 . .
C C2 0.3166(3) 0.9014(3) 0.3561(4) 0.123(2) Uani d . . . 1 . .
H H2A 0.3161 0.9196 0.4103 0.185 Uiso calc U . R 1 . .
H H2B 0.2725 0.9197 0.3284 0.185 Uiso calc U . R 1 . .
H H2C 0.3614 0.9194 0.3294 0.185 Uiso calc U . R 1 . .
C C3 0.3800(2) 0.7941(3) 0.3955(2) 0.0943(13) Uani d . . . 1 . .
H H3A 0.3777 0.8077 0.4518 0.113 Uiso calc U . R 1 . .
H H3B 0.4255 0.8165 0.373 0.113 Uiso calc U . R 1 . .
C C4 0.3840(2) 0.7128(3) 0.3881(2) 0.0939(12) Uani d . . . 1 . .
H H4A 0.431 0.6947 0.4116 0.113 Uiso calc U . R 1 . .
H H4B 0.3422 0.6898 0.4171 0.113 Uiso calc U . R 1 . .
C C5 0.3965(2) 0.6171(2) 0.2908(3) 0.0867(11) Uani d . . . 1 . .
H H5A 0.3648 0.584 0.323 0.104 Uiso calc U . R 1 . .
H H5B 0.4491 0.606 0.3032 0.104 Uiso calc U . R 1 . .
F F1 0.51456(11) 0.08626(12) 0.47548(16) 0.0994(9) Uani d . . . 1 . .
F F2 0.41313(19) 0.06513(16) 0.5377(2) 0.1463(15) Uani d . . . 1 . .
F F3 0.41745(16) 0.05771(14) 0.4131(2) 0.1439(15) Uani d . . . 1 . .
O O1 0.33650(10) 0.18988(9) 0.46494(11) 0.0496(5) Uani d . . . 1 . .
O O2 0.44847(14) 0.22685(14) 0.53493(13) 0.0784(8) Uani d . . . 1 . .
O O3 0.44959(13) 0.21733(14) 0.39346(14) 0.0798(7) Uani d . . . 1 . .
O O4 0.25 0.25 0.57656(19) 0.0537(9) Uani d T P S 1 . .
H H4 0.2846 0.2771 0.593 0.081 Uiso calc U P R 0.25 . .
O O5 0.25 0.25 0.35415(18) 0.0507(8) Uani d T P S 1 . .
H H5 0.2251 0.2862 0.3377 0.076 Uiso calc U P R 0.25 . .
O O6 0.31635(13) 0.82351(15) 0.35611(17) 0.0860(8) Uani d . . . 1 . .
O O7 0.38080(15) 0.69192(13) 0.30930(15) 0.0814(7) Uani d . . . 1 . .
S S1 0.41846(3) 0.19380(3) 0.46589(3) 0.0390(3) Uani d . . . 1 . .

loop_
_atom_site_aniso_label
_atom_site_aniso_U_11
_atom_site_aniso_U_22
_atom_site_aniso_U_33
_atom_site_aniso_U_12
_atom_site_aniso_U_13
_atom_site_aniso_U_23
C6 0.067(3) 0.112(4) 0.065(3) 0.021(3) 0.016(2) 0.007(3)
C7 0.069(3) 0.105(4) 0.060(2) -0.018(3) -0.007(2) -0.001(3)
C16 0.085(9) 0.072(8) 0.065(7) 0.018(7) 0.004(7) -0.010(6)
C17 0.080(9) 0.092(10) 0.056(7) 0.004(7) 0.006(6) -0.001(6)
O18 0.075(3) 0.121(4) 0.056(2) -0.008(3) 0.008(2) -0.028(3)
O8 0.137(5) 0.075(3) 0.051(2) -0.006(3) -0.031(3) 0.009(2)
Al1 0.0258(4) 0.0258(4) 0.0339(6) 0 0 0
Al2 0.0629(7) 0.0629(7) 0.0724(12) -0.0082(8) 0 0
C1 0.0461(16) 0.0431(15) 0.125(3) 0.0146(13) 0.0034(16) -0.0026(16)
C2 0.109(4) 0.080(3) 0.181(5) 0.009(2) -0.044(3) -0.049(3)
C3 0.083(3) 0.111(3) 0.089(3) 0.002(2) -0.029(2) -0.026(2)
C4 0.089(3) 0.111(3) 0.082(2) 0.006(2) -0.025(2) -0.001(2)
C5 0.0649(19) 0.072(2) 0.123(3) 0.0132(17) -0.013(2) -0.001(2)
F1 0.0522(11) 0.0744(13) 0.172(3) 0.0317(10) -0.0058(11) -0.0047(12)
F2 0.135(2) 0.0863(17) 0.218(4) 0.0525(17) 0.068(2) 0.085(2)
F3 0.111(2) 0.0739(15) 0.247(4) 0.0281(14) -0.052(2) -0.084(2)
O1 0.0305(9) 0.0326(9) 0.0857(13) 0.0040(6) 0.0011(7) 0.0033(7)
O2 0.0752(15) 0.0782(15) 0.0819(16) 0.0203(13) -0.0349(11) -0.0265(11)
O3 0.0693(14) 0.0903(16) 0.0799(15) 0.0037(12) 0.0271(12) 0.0195(12)
O4 0.0641(14) 0.0641(14) 0.0329(15) 0 0 0
O5 0.0597(13) 0.0597(13) 0.0326(15) 0 0 0
O6 0.0643(14) 0.0764(15) 0.117(2) -0.0023(11) -0.0198(13) -0.0280(14)
O7 0.0943(18) 0.0659(14) 0.0841(17) 0.0047(12) -0.0134(13) 0.0040(11)
S1 0.0294(3) 0.0386(4) 0.0491(4) 0.0040(2) -0.00248(19) -0.0014(2)

loop_
_atom_type_symbol
_atom_type_description
_atom_type_scat_dispersion_real
_atom_type_scat_dispersion_imag
_atom_type_scat_source
C C 0.0181 0.0091 'International Tables Vol C Tables 4.2.6.8 and 6.1.1.4'
H H 0.0000 0.0000 'International Tables Vol C Tables 4.2.6.8 and 6.1.1.4'
O O 0.0492 0.0322 'International Tables Vol C Tables 4.2.6.8 and 6.1.1.4'
F F 0.0727 0.0534 'International Tables Vol C Tables 4.2.6.8 and 6.1.1.4'
Al Al 0.2130 0.2455 'International Tables Vol C Tables 4.2.6.8 and 6.1.1.4'
S S 0.3331 0.5567 'International Tables Vol C Tables 4.2.6.8 and 6.1.1.4'

loop_
_geom_angle_atom_site_label_1
_geom_angle_atom_site_label_2
_geom_angle_atom_site_label_3
_geom_angle_site_symmetry_1
_geom_angle_site_symmetry_3
_geom_angle
O8 C6 C7 . . 113.1(5)
O8 C6 H6A . . 109.0
C7 C6 H6A . . 109.0
O8 C6 H6B . . 109.0
C7 C6 H6B . . 109.0
H6A C6 H6B . . 107.8
C6 C7 O8 . 3 120.2(4)
C6 C7 H7A . . 107.3
O8 C7 H7A 3 . 107.3
C6 C7 H7B . . 107.3
O8 C7 H7B 3 . 107.3
H7A C7 H7B . . 106.9
O8 C16 H16A . . 109.5
O8 C16 H16B . . 109.5
H16A C16 H16B . . 109.5
O8 C16 H16C . . 109.5
H16A C16 H16C . . 109.5
H16B C16 H16C . . 109.5
O8 C17 H17A . . 109.5
O8 C17 H17B . . 109.5
H17A C17 H17B . . 109.5
O8 C17 H17C . . 109.5
H17A C17 H17C . . 109.5
H17B C17 H17C . . 109.5
C6 O8 C7 . 4 125.7(4)
O5 Al1 O4 . . 180.0
O5 Al1 O1 . . 89.80(7)
O4 Al1 O1 . . 90.20(7)
O5 Al1 O1 . 4 89.80(7)
O4 Al1 O1 . 4 90.20(7)
O1 Al1 O1 . 4 90.0010(10)
O5 Al1 O1 . 3 89.80(7)
O4 Al1 O1 . 3 90.20(7)
O1 Al1 O1 . 3 89.9970(10)
O1 Al1 O1 4 3 179.60(13)
O5 Al1 O1 . 2 89.80(7)
O4 Al1 O1 . 2 90.20(7)
O1 Al1 O1 . 2 179.60(13)
O1 Al1 O1 4 2 89.9990(10)
O1 Al1 O1 3 2 89.9990(10)
O6 Al2 O7 . . 62.41(8)
F3 C1 F1 . . 107.2(3)
F3 C1 F2 . . 108.3(4)
F1 C1 F2 . . 108.3(3)
F3 C1 S1 . . 111.7(3)
F1 C1 S1 . . 110.1(2)
F2 C1 S1 . . 111.2(2)
O6 C2 H2A . . 109.5
O6 C2 H2B . . 109.5
H2A C2 H2B . . 109.5
O6 C2 H2C . . 109.5
H2A C2 H2C . . 109.5
H2B C2 H2C . . 109.5
O6 C3 C4 . . 111.6(3)
O6 C3 H3A . . 109.3
C4 C3 H3A . . 109.3
O6 C3 H3B . . 109.3
C4 C3 H3B . . 109.3
H3A C3 H3B . . 108.0
O7 C4 C3 . . 110.4(4)
O7 C4 H4A . . 109.6
C3 C4 H4A . . 109.6
O7 C4 H4B . . 109.6
C3 C4 H4B . . 109.6
H4A C4 H4B . . 108.1
O7 C5 C5 . 8_665 110.2(3)
O7 C5 H5A . . 109.6
C5 C5 H5A 8_665 . 109.6
O7 C5 H5B . . 109.6
C5 C5 H5B 8_665 . 109.6
H5A C5 H5B . . 108.1
S1 O1 Al1 . . 142.46(11)
Al1 O4 H4 . . 109.5
Al1 O5 H5 . . 109.5
C2 O6 C3 . . 111.6(3)
C2 O6 Al2 . . 121.5(3)
C3 O6 Al2 . . 121.2(2)
C4 O7 C5 . . 117.6(3)
C4 O7 Al2 . . 106.5(2)
C5 O7 Al2 . . 116.7(2)
O3 S1 O2 . . 116.27(18)
O3 S1 O1 . . 113.53(13)
O2 S1 O1 . . 114.07(13)
O3 S1 C1 . . 105.02(16)
O2 S1 C1 . . 105.24(16)
O1 S1 C1 . . 100.51(12)

loop_
_geom_bond_atom_site_label_1
_geom_bond_atom_site_label_2
_geom_bond_site_symmetry_2
_geom_bond_distance
C6 O8 . 1.304(8)
C6 C7 . 1.460(8)
C6 H6A . 0.98
C6 H6B . 0.98
C7 O8 3 1.581(8)
C7 H7A . 0.98
C7 H7B . 0.98
C16 O8 . 1.717(15)
C16 H16A . 0.97
C16 H16B . 0.97
C16 H16C . 0.97
C17 O8 . 1.449(17)
C17 H17A . 0.97
C17 H17B . 0.97
C17 H17C . 0.97
O18 O8 . 1.147(7)
O8 C7 4 1.581(8)
Al1 O5 . 1.873(3)
Al1 O4 . 1.874(3)
Al1 O1 . 1.8769(17)
Al1 O1 4 1.8770(17)
Al1 O1 3 1.8770(17)
Al1 O1 2 1.8770(17)
Al2 O6 . 2.512(2)
Al2 O7 . 2.739(3)
C1 F3 . 1.286(4)
C1 F1 . 1.308(4)
C1 F2 . 1.312(4)
C1 S1 . 1.814(3)
C2 O6 . 1.388(5)
C2 H2A . 0.97
C2 H2B . 0.97
C2 H2C . 0.97
C3 O6 . 1.415(5)
C3 C4 . 1.457(6)
C3 H3A . 0.98
C3 H3B . 0.98
C4 O7 . 1.381(5)
C4 H4A . 0.98
C4 H4B . 0.98
C5 O7 . 1.397(4)
C5 C5 8_665 1.418(9)
C5 H5A . 0.98
C5 H5B . 0.98
O1 S1 . 1.4620(18)
O2 S1 . 1.409(2)
O3 S1 . 1.405(2)
O4 H4 . 0.83
O5 H5 . 0.83

loop_
_geom_torsion_atom_site_label_1
_geom_torsion_atom_site_label_2
_geom_torsion_atom_site_label_3
_geom_torsion_atom_site_label_4
_geom_torsion_site_symmetry_1
_geom_torsion_site_symmetry_4
_geom_torsion
O8 C6 C7 O8 . 3 12.5(6)
C7 C6 O8 C7 . 4 -144.3(6)
O6 C3 C4 O7 . . 53.9(5)
O5 Al1 O1 S1 . . 91.3(2)
O4 Al1 O1 S1 . . -88.7(2)
O1 Al1 O1 S1 4 . -178.92(14)
O1 Al1 O1 S1 3 . 1.5(3)
C4 C3 O6 C2 . . -173.8(4)
C4 C3 O6 Al2 . . -20.0(5)
C3 C4 O7 C5 . . 169.6(3)
C3 C4 O7 Al2 . . -57.3(4)
C5 C5 O7 C4 8_665 . 173.7(4)
C5 C5 O7 Al2 8_665 . 45.3(5)
Al1 O1 S1 O3 . . -73.4(2)
Al1 O1 S1 O2 . . 62.9(3)
Al1 O1 S1 C1 . . 175.0(2)
F3 C1 S1 O3 . . -56.6(3)
F1 C1 S1 O3 . . 62.4(3)
F2 C1 S1 O3 . . -177.7(3)
F3 C1 S1 O2 . . -179.8(3)
F1 C1 S1 O2 . . -60.9(3)
F2 C1 S1 O2 . . 59.1(3)
F3 C1 S1 O1 . . 61.5(3)
F1 C1 S1 O1 . . -179.6(3)
F2 C1 S1 O1 . . -59.6(3)
